data_2224809
loop_
_publ_author_name
'Ren, Xu-Hong'
'Xie, Wei-Jia'
'Ma, Chao'
'Wang, Jing-Jing'
'Cheng, Mao-Sheng'

_publ_section_title
;
 5,7-Bis(benzyloxy)-2-[4-(benzyloxy)phenyl]-4<i>H</i>-chromen-4-one
;
_journal_coeditor_code XU2692
_journal_issue 1
_journal_name_full 'Acta Crystallographica Section E'
_journal_page_first o63
_journal_paper_doi 10.1107/S1600536809051678
_journal_volume 66
_journal_year 2010
_chemical_formula_iupac 'C36 H28 O5'
_chemical_formula_moiety 'C36 H28 O5'
_chemical_formula_sum 'C36 H28 O5'
_chemical_formula_weight 540.58
_chemical_name_systematic
;
5,7-Bis(benzyloxy)-2-[4-(benzyloxy)phenyl]-4<i>H</i>-chromen-4-one
;
_space_group_IT_number 2
_symmetry_cell_setting triclinic
_symmetry_space_group_name_Hall '-P 1'
_symmetry_space_group_name_H-M 'P -1'
_atom_sites_solution_hydrogens geom
_atom_sites_solution_primary direct
_atom_sites_solution_secondary difmap
_audit_creation_method SHELXL-97
_cell_angle_alpha 82.542(3)
_cell_angle_beta 83.861(3)
_cell_angle_gamma 85.600(3)
_cell_formula_units_Z 2
_cell_length_a 7.3176(12)
_cell_length_b 12.818(2)
_cell_length_c 14.933(2)
_cell_measurement_reflns_used 1081
_cell_measurement_temperature 293(2)
_cell_measurement_theta_max 21.28
_cell_measurement_theta_min 2.24
_cell_volume 1378.0(4)
_computing_cell_refinement 'SAINT (Bruker, 1999)'
_computing_data_collection 'SMART (Bruker, 1997)'
_computing_data_reduction 'SAINT (Bruker, 1999)'
_computing_molecular_graphics 'ORTEP-3 for Windows (Farrugia, 1997)'
_computing_publication_material 'SHELXL97 (Sheldrick, 2008)'
_computing_structure_refinement 'SHELXL97 (Sheldrick, 2008)'
_computing_structure_solution 'SHELXS97 (Sheldrick, 2008)'
_diffrn_ambient_temperature 293(2)
_diffrn_measured_fraction_theta_full 0.985
_diffrn_measured_fraction_theta_max 0.985
_diffrn_measurement_device_type 'Bruker SMART APEX CCD area-detector'
_diffrn_measurement_method '\f and \w scans'
_diffrn_radiation_monochromator graphite
_diffrn_radiation_source 'fine-focus sealed tube'
_diffrn_radiation_type MoK\a
_diffrn_radiation_wavelength 0.71073
_diffrn_reflns_av_R_equivalents 0.0212
_diffrn_reflns_av_sigmaI/netI 0.0526
_diffrn_reflns_limit_h_max 7
_diffrn_reflns_limit_h_min -8
_diffrn_reflns_limit_k_max 14
_diffrn_reflns_limit_k_min -15
_diffrn_reflns_limit_l_max 15
_diffrn_reflns_limit_l_min -17
_diffrn_reflns_number 7198
_diffrn_reflns_theta_full 25.02
_diffrn_reflns_theta_max 25.02
_diffrn_reflns_theta_min 1.38
_diffrn_standards_number 0
_exptl_absorpt_coefficient_mu 0.086
_exptl_absorpt_correction_type none
_exptl_crystal_colour colorless
_exptl_crystal_density_diffrn 1.303
_exptl_crystal_density_method 'not measured'
_exptl_crystal_description platelet
_exptl_crystal_F_000 568
_exptl_crystal_size_max 0.35
_exptl_crystal_size_mid 0.22
_exptl_crystal_size_min 0.08
_refine_diff_density_max 0.134
_refine_diff_density_min -0.140
_refine_ls_extinction_method none
_refine_ls_goodness_of_fit_ref 0.991
_refine_ls_hydrogen_treatment constr
_refine_ls_matrix_type full
_refine_ls_number_parameters 370
_refine_ls_number_reflns 4786
_refine_ls_number_restraints 0
_refine_ls_restrained_S_all 0.991
_refine_ls_R_factor_all 0.1184
_refine_ls_R_factor_gt 0.0543
_refine_ls_shift/su_max 0.000
_refine_ls_shift/su_mean 0.000
_refine_ls_structure_factor_coef Fsqd
_refine_ls_weighting_details 'calc w=1/[\s^2^(Fo^2^)+(0.0563P)^2^+0.0156P] where P=(Fo^2^+2Fc^2^)/3'
_refine_ls_weighting_scheme calc
_refine_ls_wR_factor_gt 0.1109
_refine_ls_wR_factor_ref 0.1397
_reflns_number_gt 2505
_reflns_number_total 4786
_reflns_threshold_expression I>2\s(I)
_cod_data_source_file xu2692.cif
_cod_data_source_block I
_cod_depositor_comments
;
The following automatic conversions were performed:
'_symmetry_cell_setting' value 'Triclinic' changed to 'triclinic'
according to '/home/saulius/struct/CIF-dictionaries/cif_core.dic'
dictionary named 'cif_core.dic' version 2.4.1 from 2010-06-29.

Automatic conversion script
Id: cif_fix_enum 1527 2010-12-29 10:47:43Z saulius 

The following automatic conversions were performed:

'_symmetry_cell_setting' value 'Triclinic' changed to 'triclinic'
according to /home/saulius/struct/CIF-dictionaries/cif_core.dic
dictionary named 'cif_core.dic' version 2.4.1 from 2010-06-29.

Automatic conversion script
Id: cif_fix_values 1715 2011-07-08 13:25:40Z adriana 
;
_cod_database_code 2224809
_cod_database_fobs_code 2224809

loop_
_symmetry_equiv_pos_as_xyz
'x, y, z'
'-x, -y, -z'

loop_
_atom_site_type_symbol
_atom_site_label
_atom_site_fract_x
_atom_site_fract_y
_atom_site_fract_z
_atom_site_U_iso_or_equiv
_atom_site_adp_type
_atom_site_calc_flag
_atom_site_refinement_flags
_atom_site_occupancy
_atom_site_disorder_assembly
_atom_site_disorder_group
C C1 0.4399(4) 0.5313(2) 0.65974(17) 0.0615(7) Uani d . 1 . .
C C2 0.3089(3) 0.6140(2) 0.65568(17) 0.0637(7) Uani d . 1 . .
H H2 0.2078 0.6118 0.6233 0.076 Uiso calc R 1 . .
C C3 0.3274(4) 0.7009(2) 0.69977(19) 0.0650(8) Uani d . 1 . .
C C4 0.4748(3) 0.7066(2) 0.74818(18) 0.0666(8) Uani d . 1 . .
H H4 0.4882 0.7653 0.7770 0.080 Uiso calc R 1 . .
C C5 0.6029(3) 0.6210(2) 0.75215(17) 0.0569(7) Uani d . 1 . .
C C6 0.5971(3) 0.5329(2) 0.70836(17) 0.0578(7) Uani d . 1 . .
C C7 0.7481(4) 0.4513(2) 0.71387(19) 0.0646(7) Uani d . 1 . .
C C8 0.8810(4) 0.4680(2) 0.77456(18) 0.0649(7) Uani d . 1 . .
H H8 0.9751 0.4161 0.7845 0.078 Uiso calc R 1 . .
C C9 0.8767(3) 0.5535(2) 0.81716(17) 0.0567(7) Uani d . 1 . .
C C10 0.2776(4) 0.4369(2) 0.56895(18) 0.0717(8) Uani d . 1 . .
H H10A 0.2759 0.4939 0.5195 0.086 Uiso calc R 1 . .
H H10B 0.1631 0.4428 0.6078 0.086 Uiso calc R 1 . .
C C11 0.2968(4) 0.3326(2) 0.53217(17) 0.0658(7) Uani d . 1 . .
C C12 0.4499(4) 0.2647(2) 0.53946(18) 0.0764(8) Uani d . 1 . .
H H12 0.5462 0.2817 0.5697 0.092 Uiso calc R 1 . .
C C13 0.4618(5) 0.1707(3) 0.5019(2) 0.0919(10) Uani d . 1 . .
H H13 0.5659 0.1248 0.5073 0.110 Uiso calc R 1 . .
C C14 0.3212(6) 0.1451(3) 0.4571(2) 0.1017(11) Uani d . 1 . .
H H14 0.3297 0.0821 0.4316 0.122 Uiso calc R 1 . .
C C15 0.1680(6) 0.2126(3) 0.4499(2) 0.1067(12) Uani d . 1 . .
H H15 0.0720 0.1956 0.4194 0.128 Uiso calc R 1 . .
C C16 0.1558(4) 0.3050(3) 0.4874(2) 0.0909(10) Uani d . 1 . .
H H16 0.0505 0.3500 0.4826 0.109 Uiso calc R 1 . .
C C17 0.1970(4) 0.8678(2) 0.7378(2) 0.0819(9) Uani d . 1 . .
H H17A 0.3049 0.9057 0.7139 0.098 Uiso calc R 1 . .
H H17B 0.2055 0.8452 0.8018 0.098 Uiso calc R 1 . .
C C18 0.0252(4) 0.9384(2) 0.7251(2) 0.0664(8) Uani d . 1 . .
C C19 0.0278(4) 1.0262(2) 0.6621(2) 0.0863(10) Uani d . 1 . .
H H19 0.1349 1.0402 0.6244 0.104 Uiso calc R 1 . .
C C20 -0.1269(6) 1.0941(3) 0.6540(2) 0.1007(11) Uani d . 1 . .
H H20 -0.1230 1.1539 0.6115 0.121 Uiso calc R 1 . .
C C21 -0.2839(5) 1.0739(3) 0.7077(2) 0.0919(11) Uani d . 1 . .
H H21 -0.3878 1.1199 0.7021 0.110 Uiso calc R 1 . .
C C22 -0.2905(4) 0.9869(3) 0.7696(2) 0.0881(10) Uani d . 1 . .
H H22 -0.3990 0.9730 0.8063 0.106 Uiso calc R 1 . .
C C23 -0.1360(4) 0.9187(2) 0.7783(2) 0.0807(9) Uani d . 1 . .
H H23 -0.1414 0.8588 0.8207 0.097 Uiso calc R 1 . .
C C24 1.0066(3) 0.5790(2) 0.87816(17) 0.0545(7) Uani d . 1 . .
C C25 1.1804(3) 0.5272(2) 0.88121(17) 0.0605(7) Uani d . 1 . .
H H25 1.2117 0.4714 0.8473 0.073 Uiso calc R 1 . .
C C26 1.3063(4) 0.5567(2) 0.93301(17) 0.0638(7) Uani d . 1 . .
H H26 1.4220 0.5213 0.9335 0.077 Uiso calc R 1 . .
C C27 1.2622(4) 0.6387(2) 0.98449(17) 0.0610(7) Uani d . 1 . .
C C28 1.0861(4) 0.6875(2) 0.98691(18) 0.0695(8) Uani d . 1 . .
H H28 1.0524 0.7401 1.0240 0.083 Uiso calc R 1 . .
C C29 0.9617(4) 0.6573(2) 0.93393(18) 0.0656(7) Uani d . 1 . .
H H29 0.8440 0.6905 0.9356 0.079 Uiso calc R 1 . .
C C30 1.3635(4) 0.7560(2) 1.0795(2) 0.0817(9) Uani d . 1 . .
H H30A 1.2865 0.7359 1.1351 0.098 Uiso calc R 1 . .
H H30B 1.2981 0.8127 1.0439 0.098 Uiso calc R 1 . .
C C31 1.5407(4) 0.7924(2) 1.1012(2) 0.0676(8) Uani d . 1 . .
C C32 1.6274(5) 0.8700(3) 1.0444(2) 0.0886(10) Uani d . 1 . .
H H32 1.5782 0.8973 0.9907 0.106 Uiso calc R 1 . .
C C33 1.7863(6) 0.9085(3) 1.0654(3) 0.1061(12) Uani d . 1 . .
H H33 1.8439 0.9613 1.0263 0.127 Uiso calc R 1 . .
C C34 1.8587(5) 0.8682(4) 1.1447(4) 0.1072(13) Uani d . 1 . .
H H34 1.9651 0.8941 1.1598 0.129 Uiso calc R 1 . .
C C35 1.7749(5) 0.7903(3) 1.2013(3) 0.0928(10) Uani d . 1 . .
H H35 1.8257 0.7624 1.2544 0.111 Uiso calc R 1 . .
C C36 1.6151(4) 0.7525(2) 1.1804(2) 0.0796(9) Uani d . 1 . .
H H36 1.5576 0.7000 1.2198 0.096 Uiso calc R 1 . .
O O1 0.7420(2) 0.63213(13) 0.80484(12) 0.0647(5) Uani d . 1 . .
O O2 0.7642(3) 0.37370(17) 0.67264(15) 0.0968(7) Uani d . 1 . .
O O3 0.4297(2) 0.44352(14) 0.61951(12) 0.0745(6) Uani d . 1 . .
O O4 0.1888(2) 0.77832(14) 0.69079(13) 0.0772(6) Uani d . 1 . .
O O5 1.4013(2) 0.66769(14) 1.02937(13) 0.0767(6) Uani d . 1 . .

loop_
_atom_site_aniso_label
_atom_site_aniso_U_11
_atom_site_aniso_U_22
_atom_site_aniso_U_33
_atom_site_aniso_U_12
_atom_site_aniso_U_13
_atom_site_aniso_U_23
C1 0.0644(18) 0.0570(18) 0.0630(18) 0.0071(15) -0.0114(15) -0.0095(14)
C2 0.0628(18) 0.0577(18) 0.0724(19) 0.0051(15) -0.0217(14) -0.0080(14)
C3 0.0576(17) 0.0521(17) 0.084(2) 0.0097(15) -0.0182(15) -0.0008(15)
C4 0.0617(18) 0.0525(17) 0.087(2) 0.0054(15) -0.0198(16) -0.0087(14)
C5 0.0465(16) 0.0557(17) 0.0681(18) -0.0016(14) -0.0129(14) -0.0010(14)
C6 0.0569(17) 0.0540(17) 0.0605(17) 0.0012(14) -0.0054(14) -0.0028(13)
C7 0.0580(18) 0.0626(19) 0.072(2) 0.0110(15) -0.0102(15) -0.0101(15)
C8 0.0578(17) 0.0625(19) 0.0726(19) 0.0160(14) -0.0137(15) -0.0076(15)
C9 0.0478(16) 0.0530(17) 0.0656(18) 0.0075(14) -0.0063(14) 0.0016(14)
C10 0.0716(19) 0.076(2) 0.0697(19) 0.0089(16) -0.0236(16) -0.0123(15)
C11 0.078(2) 0.0660(19) 0.0535(17) 0.0057(17) -0.0148(15) -0.0061(14)
C12 0.091(2) 0.071(2) 0.0679(19) 0.0125(18) -0.0205(16) -0.0140(16)
C13 0.120(3) 0.081(2) 0.075(2) 0.018(2) -0.014(2) -0.0175(18)
C14 0.160(4) 0.080(2) 0.069(2) -0.002(3) -0.021(2) -0.0232(18)
C15 0.140(3) 0.099(3) 0.092(3) -0.011(3) -0.043(2) -0.024(2)
C16 0.098(3) 0.091(3) 0.090(2) 0.010(2) -0.041(2) -0.020(2)
C17 0.078(2) 0.066(2) 0.109(2) 0.0175(16) -0.0397(18) -0.0230(18)
C18 0.068(2) 0.0559(18) 0.079(2) 0.0085(16) -0.0256(17) -0.0155(15)
C19 0.083(2) 0.083(2) 0.089(2) 0.0090(19) -0.0125(18) -0.0008(19)
C20 0.116(3) 0.077(2) 0.105(3) 0.024(2) -0.028(2) 0.005(2)
C21 0.099(3) 0.085(3) 0.093(3) 0.038(2) -0.032(2) -0.026(2)
C22 0.072(2) 0.105(3) 0.088(2) 0.014(2) -0.0149(18) -0.023(2)
C23 0.087(2) 0.069(2) 0.086(2) 0.0047(19) -0.0244(19) -0.0023(16)
C24 0.0492(16) 0.0534(16) 0.0576(17) 0.0075(13) -0.0050(13) -0.0003(13)
C25 0.0590(17) 0.0578(17) 0.0649(18) 0.0097(14) -0.0118(14) -0.0120(13)
C26 0.0600(17) 0.0620(18) 0.0685(19) 0.0157(15) -0.0137(15) -0.0101(15)
C27 0.0597(18) 0.0608(18) 0.0623(18) 0.0112(15) -0.0166(14) -0.0071(14)
C28 0.0677(19) 0.0695(19) 0.072(2) 0.0157(16) -0.0138(16) -0.0195(15)
C29 0.0576(17) 0.0646(19) 0.0727(19) 0.0156(14) -0.0132(15) -0.0072(15)
C30 0.079(2) 0.073(2) 0.097(2) 0.0116(17) -0.0174(18) -0.0276(18)
C31 0.0644(19) 0.0577(19) 0.082(2) 0.0105(16) -0.0081(17) -0.0223(16)
C32 0.091(3) 0.079(2) 0.094(2) 0.005(2) -0.005(2) -0.011(2)
C33 0.091(3) 0.081(3) 0.144(4) -0.015(2) 0.018(3) -0.028(3)
C34 0.076(3) 0.107(3) 0.153(4) 0.000(2) -0.008(3) -0.077(3)
C35 0.085(3) 0.101(3) 0.100(3) 0.016(2) -0.023(2) -0.038(2)
C36 0.081(2) 0.072(2) 0.087(2) 0.0076(18) -0.0140(18) -0.0186(17)
O1 0.0524(10) 0.0543(11) 0.0878(13) 0.0077(9) -0.0182(10) -0.0081(9)
O2 0.0871(15) 0.0890(16) 0.1244(18) 0.0318(12) -0.0368(13) -0.0515(14)
O3 0.0747(13) 0.0691(13) 0.0845(14) 0.0159(10) -0.0314(11) -0.0211(11)
O4 0.0724(13) 0.0595(12) 0.1057(15) 0.0187(10) -0.0378(11) -0.0223(11)
O5 0.0711(13) 0.0715(13) 0.0933(14) 0.0202(10) -0.0288(11) -0.0291(11)

loop_
_atom_type_symbol
_atom_type_description
_atom_type_scat_dispersion_real
_atom_type_scat_dispersion_imag
_atom_type_scat_source
C C 0.0033 0.0016 'International Tables Vol C Tables 4.2.6.8 and 6.1.1.4'
H H 0.0000 0.0000 'International Tables Vol C Tables 4.2.6.8 and 6.1.1.4'
O O 0.0106 0.0060 'International Tables Vol C Tables 4.2.6.8 and 6.1.1.4'

loop_
_geom_angle_atom_site_label_1
_geom_angle_atom_site_label_2
_geom_angle_atom_site_label_3
_geom_angle_site_symmetry_1
_geom_angle_site_symmetry_3
_geom_angle
_geom_angle_publ_flag
O3 C1 C2 . . 123.3(2) ?
O3 C1 C6 . . 115.5(2) ?
C2 C1 C6 . . 121.2(3) ?
C1 C2 C3 . . 120.0(3) ?
C1 C2 H2 . . 120.0 ?
C3 C2 H2 . . 120.0 ?
O4 C3 C4 . . 123.8(3) ?
O4 C3 C2 . . 114.8(2) ?
C4 C3 C2 . . 121.5(2) ?
C3 C4 C5 . . 117.0(3) ?
C3 C4 H4 . . 121.5 ?
C5 C4 H4 . . 121.5 ?
O1 C5 C6 . . 122.0(2) ?
O1 C5 C4 . . 112.9(2) ?
C6 C5 C4 . . 125.1(2) ?
C5 C6 C1 . . 115.2(2) ?
C5 C6 C7 . . 119.2(2) ?
C1 C6 C7 . . 125.6(3) ?
O2 C7 C8 . . 121.1(2) ?
O2 C7 C6 . . 124.9(3) ?
C8 C7 C6 . . 114.0(3) ?
C9 C8 C7 . . 123.8(2) ?
C9 C8 H8 . . 118.1 ?
C7 C8 H8 . . 118.1 ?
C8 C9 O1 . . 120.5(2) ?
C8 C9 C24 . . 128.1(2) ?
O1 C9 C24 . . 111.4(2) ?
O3 C10 C11 . . 108.4(2) ?
O3 C10 H10A . . 110.0 ?
C11 C10 H10A . . 110.0 ?
O3 C10 H10B . . 110.0 ?
C11 C10 H10B . . 110.0 ?
H10A C10 H10B . . 108.4 ?
C12 C11 C16 . . 118.6(3) ?
C12 C11 C10 . . 122.9(3) ?
C16 C11 C10 . . 118.6(3) ?
C11 C12 C13 . . 120.2(3) ?
C11 C12 H12 . . 119.9 ?
C13 C12 H12 . . 119.9 ?
C14 C13 C12 . . 120.4(3) ?
C14 C13 H13 . . 119.8 ?
C12 C13 H13 . . 119.8 ?
C15 C14 C13 . . 119.5(3) ?
C15 C14 H14 . . 120.2 ?
C13 C14 H14 . . 120.2 ?
C14 C15 C16 . . 120.1(3) ?
C14 C15 H15 . . 120.0 ?
C16 C15 H15 . . 120.0 ?
C15 C16 C11 . . 121.2(3) ?
C15 C16 H16 . . 119.4 ?
C11 C16 H16 . . 119.4 ?
O4 C17 C18 . . 108.5(2) ?
O4 C17 H17A . . 110.0 ?
C18 C17 H17A . . 110.0 ?
O4 C17 H17B . . 110.0 ?
C18 C17 H17B . . 110.0 ?
H17A C17 H17B . . 108.4 ?
C19 C18 C23 . . 118.2(3) ?
C19 C18 C17 . . 120.7(3) ?
C23 C18 C17 . . 121.0(3) ?
C18 C19 C20 . . 120.7(3) ?
C18 C19 H19 . . 119.7 ?
C20 C19 H19 . . 119.7 ?
C21 C20 C19 . . 120.2(3) ?
C21 C20 H20 . . 119.9 ?
C19 C20 H20 . . 119.9 ?
C20 C21 C22 . . 120.2(3) ?
C20 C21 H21 . . 119.9 ?
C22 C21 H21 . . 119.9 ?
C21 C22 C23 . . 119.9(3) ?
C21 C22 H22 . . 120.0 ?
C23 C22 H22 . . 120.0 ?
C18 C23 C22 . . 120.7(3) ?
C18 C23 H23 . . 119.6 ?
C22 C23 H23 . . 119.6 ?
C29 C24 C25 . . 117.4(2) ?
C29 C24 C9 . . 121.0(2) ?
C25 C24 C9 . . 121.6(2) ?
C26 C25 C24 . . 121.4(3) ?
C26 C25 H25 . . 119.3 ?
C24 C25 H25 . . 119.3 ?
C25 C26 C27 . . 120.3(2) ?
C25 C26 H26 . . 119.9 ?
C27 C26 H26 . . 119.9 ?
O5 C27 C26 . . 116.3(2) ?
O5 C27 C28 . . 124.3(3) ?
C26 C27 C28 . . 119.4(3) ?
C29 C28 C27 . . 119.4(3) ?
C29 C28 H28 . . 120.3 ?
C27 C28 H28 . . 120.3 ?
C28 C29 C24 . . 121.9(2) ?
C28 C29 H29 . . 119.0 ?
C24 C29 H29 . . 119.0 ?
O5 C30 C31 . . 109.2(2) ?
O5 C30 H30A . . 109.8 ?
C31 C30 H30A . . 109.8 ?
O5 C30 H30B . . 109.8 ?
C31 C30 H30B . . 109.8 ?
H30A C30 H30B . . 108.3 ?
C32 C31 C36 . . 118.9(3) ?
C32 C31 C30 . . 120.2(3) ?
C36 C31 C30 . . 120.9(3) ?
C31 C32 C33 . . 121.2(3) ?
C31 C32 H32 . . 119.4 ?
C33 C32 H32 . . 119.4 ?
C34 C33 C32 . . 119.3(4) ?
C34 C33 H33 . . 120.3 ?
C32 C33 H33 . . 120.3 ?
C35 C34 C33 . . 120.1(4) ?
C35 C34 H34 . . 120.0 ?
C33 C34 H34 . . 120.0 ?
C34 C35 C36 . . 120.5(4) ?
C34 C35 H35 . . 119.8 ?
C36 C35 H35 . . 119.8 ?
C31 C36 C35 . . 120.1(3) ?
C31 C36 H36 . . 120.0 ?
C35 C36 H36 . . 120.0 ?
C9 O1 C5 . . 120.0(2) ?
C1 O3 C10 . . 118.6(2) ?
C3 O4 C17 . . 117.2(2) ?
C27 O5 C30 . . 117.8(2) ?

loop_
_geom_bond_atom_site_label_1
_geom_bond_atom_site_label_2
_geom_bond_site_symmetry_2
_geom_bond_distance
_geom_bond_publ_flag
C1 O3 . 1.352(3) ?
C1 C2 . 1.374(3) ?
C1 C6 . 1.427(3) ?
C2 C3 . 1.388(3) ?
C2 H2 . 0.9300 ?
C3 O4 . 1.368(3) ?
C3 C4 . 1.373(3) ?
C4 C5 . 1.387(3) ?
C4 H4 . 0.9300 ?
C5 O1 . 1.378(3) ?
C5 C6 . 1.382(3) ?
C6 C7 . 1.463(3) ?
C7 O2 . 1.228(3) ?
C7 C8 . 1.443(4) ?
C8 C9 . 1.334(3) ?
C8 H8 . 0.9300 ?
C9 O1 . 1.363(3) ?
C9 C24 . 1.466(3) ?
C10 O3 . 1.424(3) ?
C10 C11 . 1.501(4) ?
C10 H10A . 0.9700 ?
C10 H10B . 0.9700 ?
C11 C12 . 1.370(3) ?
C11 C16 . 1.379(4) ?
C12 C13 . 1.387(4) ?
C12 H12 . 0.9300 ?
C13 C14 . 1.368(4) ?
C13 H13 . 0.9300 ?
C14 C15 . 1.368(4) ?
C14 H14 . 0.9300 ?
C15 C16 . 1.368(4) ?
C15 H15 . 0.9300 ?
C16 H16 . 0.9300 ?
C17 O4 . 1.428(3) ?
C17 C18 . 1.505(3) ?
C17 H17A . 0.9700 ?
C17 H17B . 0.9700 ?
C18 C19 . 1.370(4) ?
C18 C23 . 1.371(4) ?
C19 C20 . 1.380(4) ?
C19 H19 . 0.9300 ?
C20 C21 . 1.351(4) ?
C20 H20 . 0.9300 ?
C21 C22 . 1.353(4) ?
C21 H21 . 0.9300 ?
C22 C23 . 1.382(4) ?
C22 H22 . 0.9300 ?
C23 H23 . 0.9300 ?
C24 C29 . 1.384(3) ?
C24 C25 . 1.392(3) ?
C25 C26 . 1.368(3) ?
C25 H25 . 0.9300 ?
C26 C27 . 1.380(3) ?
C26 H26 . 0.9300 ?
C27 O5 . 1.375(3) ?
C27 C28 . 1.388(3) ?
C28 C29 . 1.375(3) ?
C28 H28 . 0.9300 ?
C29 H29 . 0.9300 ?
C30 O5 . 1.430(3) ?
C30 C31 . 1.492(4) ?
C30 H30A . 0.9700 ?
C30 H30B . 0.9700 ?
C31 C32 . 1.370(4) ?
C31 C36 . 1.376(4) ?
C32 C33 . 1.378(4) ?
C32 H32 . 0.9300 ?
C33 C34 . 1.372(5) ?
C33 H33 . 0.9300 ?
C34 C35 . 1.360(5) ?
C34 H34 . 0.9300 ?
C35 C36 . 1.380(4) ?
C35 H35 . 0.9300 ?
C36 H36 . 0.9300 ?

loop_
_cod_related_entry_id
_cod_related_entry_database
_cod_related_entry_code
1 ChemSpider 9355337
